data_4023373
loop_
_publ_author_name
'Guodong Yin'
'Zihua Wang'
'Aihua Chen'
'Meng Gao'
'Anxin Wu'
'Yuanjiang Pan'

_publ_section_title
;
 A New Facile Approach to the Synthesis of 3-Methylthio-Substituted
 Furans, Pyrroles, Thiophenes, and Related Derivatives
;
_journal_name_full 'Journal of Organic Chemistry'
_journal_page_first 3377
_journal_page_last 3383
_journal_paper_doi 10.1021/jo702585s
_journal_volume 73
_journal_year 2008
_chemical_formula_moiety 'C19 H18 O S'
_chemical_formula_sum 'C19 H18 O S'
_chemical_formula_weight 294.39
_chemical_name_systematic
; 
 ? 
;
_space_group_IT_number 2
_symmetry_cell_setting triclinic
_symmetry_space_group_name_Hall '-P 1'
_symmetry_space_group_name_H-M 'P -1'
_atom_sites_solution_hydrogens geom
_atom_sites_solution_primary direct
_atom_sites_solution_secondary difmap
_audit_creation_method SHELXL-97
_cell_angle_alpha 110.688(2)
_cell_angle_beta 95.048(2)
_cell_angle_gamma 93.258(2)
_cell_formula_units_Z 2
_cell_length_a 5.6636(7)
_cell_length_b 10.5669(13)
_cell_length_c 14.0635(18)
_cell_measurement_reflns_used 2010
_cell_measurement_temperature 298(2)
_cell_measurement_theta_max 24.94
_cell_measurement_theta_min 3.06
_cell_volume 780.83(17)
_computing_cell_refinement 'Bruker SMART'
_computing_data_collection 'Bruker SMART'
_computing_data_reduction 'Bruker SAINT'
_computing_molecular_graphics 'Bruker SHELXTL'
_computing_publication_material 'Bruker SHELXTL'
_computing_structure_refinement 'SHELXL-97 (Sheldrick, 1997)'
_computing_structure_solution 'SHELXS-97 (Sheldrick, 1990)'
_diffrn_ambient_temperature 298(2)
_diffrn_measured_fraction_theta_full 0.982
_diffrn_measured_fraction_theta_max 0.982
_diffrn_measurement_device_type 'CCD area detector'
_diffrn_measurement_method 'phi and omega scans'
_diffrn_radiation_monochromator graphite
_diffrn_radiation_source 'fine-focus sealed tube'
_diffrn_radiation_type MoK\a
_diffrn_radiation_wavelength 0.71073
_diffrn_reflns_av_R_equivalents 0.0592
_diffrn_reflns_av_sigmaI/netI 0.0591
_diffrn_reflns_limit_h_max 7
_diffrn_reflns_limit_h_min -6
_diffrn_reflns_limit_k_max 13
_diffrn_reflns_limit_k_min -13
_diffrn_reflns_limit_l_max 17
_diffrn_reflns_limit_l_min -17
_diffrn_reflns_number 6762
_diffrn_reflns_theta_full 27.00
_diffrn_reflns_theta_max 27.00
_diffrn_reflns_theta_min 1.56
_exptl_absorpt_coefficient_mu 0.203
_exptl_absorpt_correction_type none
_exptl_crystal_colour colorless
_exptl_crystal_density_diffrn 1.252
_exptl_crystal_density_method 'not measured'
_exptl_crystal_description block
_exptl_crystal_F_000 312
_exptl_crystal_size_max 0.30
_exptl_crystal_size_mid 0.20
_exptl_crystal_size_min 0.13
_refine_diff_density_max 0.285
_refine_diff_density_min -0.270
_refine_diff_density_rms 0.058
_refine_ls_extinction_method none
_refine_ls_goodness_of_fit_ref 0.990
_refine_ls_hydrogen_treatment constr
_refine_ls_matrix_type full
_refine_ls_number_parameters 193
_refine_ls_number_reflns 3349
_refine_ls_number_restraints 0
_refine_ls_restrained_S_all 0.990
_refine_ls_R_factor_all 0.0765
_refine_ls_R_factor_gt 0.0543
_refine_ls_shift/su_max 0.013
_refine_ls_shift/su_mean 0.000
_refine_ls_structure_factor_coef Fsqd
_refine_ls_weighting_details 'calc w=1/[\s^2^(Fo^2^)+(0.0737P)^2^+0.0000P] where P=(Fo^2^+2Fc^2^)/3'
_refine_ls_weighting_scheme calc
_refine_ls_wR_factor_gt 0.1276
_refine_ls_wR_factor_ref 0.1403
_reflns_number_gt 2387
_reflns_number_total 3349
_reflns_threshold_expression >2sigma(I)
_cod_data_source_file jo702585s-File002.cif
_cod_data_source_block 060901bm
_cod_depositor_comments
;
The following automatic conversions were performed:
'_symmetry_cell_setting' value 'Triclinic' changed to 'triclinic'
according to '/home/saulius/struct/CIF-dictionaries/cif_core.dic'
dictionary named 'cif_core.dic' version 2.4.1 from 2010-06-29.

Automatic conversion script
Id: cif_fix_enum 1527 2010-12-29 10:47:43Z saulius 
;
_cod_original_sg_symbol_Hall -P1
_cod_database_code 4023373

loop_
_symmetry_equiv_pos_as_xyz
'x, y, z'
'-x, -y, -z'

loop_
_atom_site_label
_atom_site_type_symbol
_atom_site_fract_x
_atom_site_fract_y
_atom_site_fract_z
_atom_site_U_iso_or_equiv
_atom_site_adp_type
_atom_site_occupancy
_atom_site_symmetry_multiplicity
_atom_site_calc_flag
_atom_site_refinement_flags
_atom_site_disorder_assembly
_atom_site_disorder_group
S1 S 0.85422(12) 0.33736(6) 0.46108(4) 0.0682(2) Uani 1 1 d . . .
O1 O 0.5595(2) 0.00802(12) 0.23791(9) 0.0459(3) Uani 1 1 d . . .
C1 C 1.2687(4) 0.2635(2) -0.00354(17) 0.0661(6) Uani 1 1 d . . .
H1A H 1.2339 0.3515 -0.0030 0.099 Uiso 1 1 calc R . .
H1B H 1.2266 0.1973 -0.0712 0.099 Uiso 1 1 calc R . .
H1C H 1.4356 0.2650 0.0165 0.099 Uiso 1 1 calc R . .
C2 C 1.1268(4) 0.2264(2) 0.07076(15) 0.0492(5) Uani 1 1 d . . .
C3 C 1.2143(4) 0.2603(2) 0.17193(15) 0.0507(5) Uani 1 1 d . . .
H3 H 1.3641 0.3076 0.1954 0.061 Uiso 1 1 calc R . .
C4 C 1.0848(4) 0.22561(19) 0.23953(14) 0.0475(5) Uani 1 1 d . . .
H4 H 1.1491 0.2490 0.3073 0.057 Uiso 1 1 calc R . .
C5 C 0.8591(3) 0.15605(18) 0.20706(13) 0.0416(4) Uani 1 1 d . . .
C6 C 0.7720(4) 0.12058(19) 0.10439(14) 0.0487(5) Uani 1 1 d . . .
H6 H 0.6226 0.0729 0.0805 0.058 Uiso 1 1 calc R . .
C7 C 0.9029(4) 0.1547(2) 0.03792(15) 0.0526(5) Uani 1 1 d . . .
H7 H 0.8408 0.1295 -0.0303 0.063 Uiso 1 1 calc R . .
C8 C 0.7165(3) 0.12398(18) 0.27833(14) 0.0432(4) Uani 1 1 d . . .
C9 C 0.6928(4) 0.18557(19) 0.37921(14) 0.0466(5) Uani 1 1 d . . .
C10 C 0.5144(4) 0.10501(19) 0.40249(14) 0.0493(5) Uani 1 1 d . . .
H10 H 0.4605 0.1219 0.4660 0.059 Uiso 1 1 calc R . .
C11 C 0.4371(4) -0.00088(19) 0.31536(14) 0.0453(5) Uani 1 1 d . . .
C12 C 0.6672(5) 0.3926(2) 0.56144(15) 0.0679(7) Uani 1 1 d . . .
H12A H 0.5074 0.3932 0.5325 0.102 Uiso 1 1 calc R . .
H12B H 0.7253 0.4826 0.6072 0.102 Uiso 1 1 calc R . .
H12C H 0.6684 0.3317 0.5984 0.102 Uiso 1 1 calc R . .
C13 C 0.2621(3) -0.11740(19) 0.29032(14) 0.0446(5) Uani 1 1 d . . .
C14 C 0.0715(4) -0.1120(2) 0.34671(16) 0.0540(5) Uani 1 1 d . . .
H14 H 0.0523 -0.0319 0.3998 0.065 Uiso 1 1 calc R . .
C15 C -0.0896(4) -0.2237(2) 0.32514(18) 0.0595(6) Uani 1 1 d . . .
H15 H -0.2156 -0.2174 0.3643 0.071 Uiso 1 1 calc R . .
C16 C -0.0693(4) -0.3450(2) 0.24706(17) 0.0540(5) Uani 1 1 d . . .
C17 C 0.1196(4) -0.3496(2) 0.18973(16) 0.0543(5) Uani 1 1 d . . .
H17 H 0.1371 -0.4297 0.1362 0.065 Uiso 1 1 calc R . .
C18 C 0.2816(4) -0.2387(2) 0.21001(15) 0.0511(5) Uani 1 1 d . . .
H18 H 0.4053 -0.2446 0.1698 0.061 Uiso 1 1 calc R . .
C19 C -0.2421(4) -0.4682(2) 0.2256(2) 0.0781(8) Uani 1 1 d . . .
H19A H -0.2121 -0.5383 0.1636 0.117 Uiso 1 1 calc R . .
H19B H -0.4019 -0.4443 0.2181 0.117 Uiso 1 1 calc R . .
H19C H -0.2224 -0.5005 0.2813 0.117 Uiso 1 1 calc R . .

loop_
_atom_site_aniso_label
_atom_site_aniso_U_11
_atom_site_aniso_U_22
_atom_site_aniso_U_33
_atom_site_aniso_U_23
_atom_site_aniso_U_13
_atom_site_aniso_U_12
S1 0.0842(5) 0.0596(4) 0.0487(3) 0.0071(3) 0.0160(3) -0.0222(3)
O1 0.0500(8) 0.0420(7) 0.0449(7) 0.0142(6) 0.0114(6) -0.0027(6)
C1 0.0632(15) 0.0783(16) 0.0687(14) 0.0373(12) 0.0235(12) 0.0076(12)
C2 0.0502(13) 0.0514(11) 0.0519(11) 0.0219(9) 0.0181(9) 0.0118(9)
C3 0.0423(12) 0.0525(12) 0.0577(12) 0.0204(9) 0.0094(9) -0.0004(9)
C4 0.0469(12) 0.0492(11) 0.0452(10) 0.0159(8) 0.0057(9) 0.0014(9)
C5 0.0439(11) 0.0390(10) 0.0435(10) 0.0153(8) 0.0105(8) 0.0053(8)
C6 0.0439(12) 0.0516(11) 0.0459(11) 0.0128(9) 0.0063(9) -0.0025(9)
C7 0.0548(13) 0.0608(12) 0.0416(10) 0.0169(9) 0.0095(9) 0.0050(10)
C8 0.0462(11) 0.0365(9) 0.0467(10) 0.0151(8) 0.0065(8) 0.0000(8)
C9 0.0533(13) 0.0417(10) 0.0451(10) 0.0162(8) 0.0083(9) -0.0009(9)
C10 0.0593(13) 0.0478(11) 0.0431(10) 0.0179(9) 0.0141(9) 0.0002(10)
C11 0.0468(12) 0.0467(11) 0.0485(11) 0.0227(9) 0.0133(9) 0.0044(9)
C12 0.0856(18) 0.0610(14) 0.0503(12) 0.0119(10) 0.0111(12) 0.0022(13)
C13 0.0443(11) 0.0446(10) 0.0493(10) 0.0222(8) 0.0068(9) 0.0030(9)
C14 0.0529(13) 0.0474(11) 0.0626(13) 0.0184(10) 0.0184(10) 0.0044(10)
C15 0.0457(13) 0.0578(13) 0.0821(15) 0.0302(12) 0.0225(11) 0.0064(10)
C16 0.0428(12) 0.0504(12) 0.0738(14) 0.0295(10) 0.0038(10) 0.0023(9)
C17 0.0548(13) 0.0450(11) 0.0585(12) 0.0140(9) 0.0054(10) 0.0008(10)
C18 0.0501(12) 0.0512(12) 0.0535(12) 0.0190(9) 0.0155(9) 0.0014(9)
C19 0.0567(15) 0.0569(14) 0.120(2) 0.0317(14) 0.0145(14) -0.0044(12)

loop_
_atom_type_symbol
_atom_type_description
_atom_type_scat_dispersion_real
_atom_type_scat_dispersion_imag
_atom_type_scat_source
C C 0.0033 0.0016 'International Tables Vol C Tables 4.2.6.8 and 6.1.1.4'
H H 0.0000 0.0000 'International Tables Vol C Tables 4.2.6.8 and 6.1.1.4'
O O 0.0106 0.0060 'International Tables Vol C Tables 4.2.6.8 and 6.1.1.4'
S S 0.1246 0.1234 'International Tables Vol C Tables 4.2.6.8 and 6.1.1.4'

loop_
_geom_angle_atom_site_label_1
_geom_angle_atom_site_label_2
_geom_angle_atom_site_label_3
_geom_angle
_geom_angle_site_symmetry_1
_geom_angle_site_symmetry_3
_geom_angle_publ_flag
C9 S1 C12 101.30(10) . . ?
C11 O1 C8 107.31(14) . . ?
C2 C1 H1A 109.5 . . ?
C2 C1 H1B 109.5 . . ?
H1A C1 H1B 109.5 . . ?
C2 C1 H1C 109.5 . . ?
H1A C1 H1C 109.5 . . ?
H1B C1 H1C 109.5 . . ?
C3 C2 C7 117.76(18) . . ?
C3 C2 C1 121.7(2) . . ?
C7 C2 C1 120.53(19) . . ?
C2 C3 C4 121.57(19) . . ?
C2 C3 H3 119.2 . . ?
C4 C3 H3 119.2 . . ?
C3 C4 C5 120.63(18) . . ?
C3 C4 H4 119.7 . . ?
C5 C4 H4 119.7 . . ?
C4 C5 C6 117.66(17) . . ?
C4 C5 C8 121.23(17) . . ?
C6 C5 C8 121.10(17) . . ?
C7 C6 C5 121.16(19) . . ?
C7 C6 H6 119.4 . . ?
C5 C6 H6 119.4 . . ?
C6 C7 C2 121.19(18) . . ?
C6 C7 H7 119.4 . . ?
C2 C7 H7 119.4 . . ?
C9 C8 O1 109.01(16) . . ?
C9 C8 C5 134.59(17) . . ?
O1 C8 C5 116.36(15) . . ?
C8 C9 C10 106.86(17) . . ?
C8 C9 S1 124.90(15) . . ?
C10 C9 S1 128.23(14) . . ?
C11 C10 C9 107.40(16) . . ?
C11 C10 H10 126.3 . . ?
C9 C10 H10 126.3 . . ?
C10 C11 O1 109.42(16) . . ?
C10 C11 C13 133.65(17) . . ?
O1 C11 C13 116.91(16) . . ?
S1 C12 H12A 109.5 . . ?
S1 C12 H12B 109.5 . . ?
H12A C12 H12B 109.5 . . ?
S1 C12 H12C 109.5 . . ?
H12A C12 H12C 109.5 . . ?
H12B C12 H12C 109.5 . . ?
C14 C13 C18 117.73(18) . . ?
C14 C13 C11 120.91(18) . . ?
C18 C13 C11 121.36(17) . . ?
C15 C14 C13 120.88(19) . . ?
C15 C14 H14 119.6 . . ?
C13 C14 H14 119.6 . . ?
C14 C15 C16 121.83(19) . . ?
C14 C15 H15 119.1 . . ?
C16 C15 H15 119.1 . . ?
C15 C16 C17 117.21(19) . . ?
C15 C16 C19 121.7(2) . . ?
C17 C16 C19 121.1(2) . . ?
C18 C17 C16 121.69(19) . . ?
C18 C17 H17 119.2 . . ?
C16 C17 H17 119.2 . . ?
C17 C18 C13 120.64(19) . . ?
C17 C18 H18 119.7 . . ?
C13 C18 H18 119.7 . . ?
C16 C19 H19A 109.5 . . ?
C16 C19 H19B 109.5 . . ?
H19A C19 H19B 109.5 . . ?
C16 C19 H19C 109.5 . . ?
H19A C19 H19C 109.5 . . ?
H19B C19 H19C 109.5 . . ?

loop_
_geom_bond_atom_site_label_1
_geom_bond_atom_site_label_2
_geom_bond_distance
_geom_bond_site_symmetry_2
_geom_bond_publ_flag
S1 C9 1.754(2) . ?
S1 C12 1.791(2) . ?
O1 C11 1.369(2) . ?
O1 C8 1.382(2) . ?
C1 C2 1.514(3) . ?
C1 H1A 0.9600 . ?
C1 H1B 0.9600 . ?
C1 H1C 0.9600 . ?
C2 C3 1.376(3) . ?
C2 C7 1.391(3) . ?
C3 C4 1.384(3) . ?
C3 H3 0.9300 . ?
C4 C5 1.391(3) . ?
C4 H4 0.9300 . ?
C5 C6 1.393(3) . ?
C5 C8 1.457(2) . ?
C6 C7 1.372(3) . ?
C6 H6 0.9300 . ?
C7 H7 0.9300 . ?
C8 C9 1.359(2) . ?
C9 C10 1.418(3) . ?
C10 C11 1.351(3) . ?
C10 H10 0.9300 . ?
C11 C13 1.455(3) . ?
C12 H12A 0.9600 . ?
C12 H12B 0.9600 . ?
C12 H12C 0.9600 . ?
C13 C14 1.387(3) . ?
C13 C18 1.395(3) . ?
C14 C15 1.376(3) . ?
C14 H14 0.9300 . ?
C15 C16 1.380(3) . ?
C15 H15 0.9300 . ?
C16 C17 1.388(3) . ?
C16 C19 1.506(3) . ?
C17 C18 1.376(3) . ?
C17 H17 0.9300 . ?
C18 H18 0.9300 . ?
C19 H19A 0.9600 . ?
C19 H19B 0.9600 . ?
C19 H19C 0.9600 . ?

loop_
_geom_hbond_atom_site_label_D
_geom_hbond_atom_site_label_H
_geom_hbond_atom_site_label_A
_geom_hbond_distance_DH
_geom_hbond_distance_HA
_geom_hbond_distance_DA
_geom_hbond_angle_DHA
_geom_hbond_site_symmetry_A
C4 H4 S1 0.93 2.78 3.3314(19) 119.0 .

loop_
_geom_torsion_atom_site_label_1
_geom_torsion_atom_site_label_2
_geom_torsion_atom_site_label_3
_geom_torsion_atom_site_label_4
_geom_torsion
_geom_torsion_site_symmetry_1
_geom_torsion_site_symmetry_2
_geom_torsion_site_symmetry_3
_geom_torsion_site_symmetry_4
_geom_torsion_publ_flag
C7 C2 C3 C4 -0.5(3) . . . . ?
C1 C2 C3 C4 -179.63(19) . . . . ?
C2 C3 C4 C5 -0.7(3) . . . . ?
C3 C4 C5 C6 1.3(3) . . . . ?
C3 C4 C5 C8 -177.35(17) . . . . ?
C4 C5 C6 C7 -0.9(3) . . . . ?
C8 C5 C6 C7 177.80(18) . . . . ?
C5 C6 C7 C2 -0.2(3) . . . . ?
C3 C2 C7 C6 0.9(3) . . . . ?
C1 C2 C7 C6 -179.90(19) . . . . ?
C11 O1 C8 C9 0.3(2) . . . . ?
C11 O1 C8 C5 -177.54(16) . . . . ?
C4 C5 C8 C9 32.3(3) . . . . ?
C6 C5 C8 C9 -146.3(2) . . . . ?
C4 C5 C8 O1 -150.55(17) . . . . ?
C6 C5 C8 O1 30.8(3) . . . . ?
O1 C8 C9 C10 0.0(2) . . . . ?
C5 C8 C9 C10 177.3(2) . . . . ?
O1 C8 C9 S1 -179.19(14) . . . . ?
C5 C8 C9 S1 -1.9(3) . . . . ?
C12 S1 C9 C8 159.09(19) . . . . ?
C12 S1 C9 C10 -19.9(2) . . . . ?
C8 C9 C10 C11 -0.3(2) . . . . ?
S1 C9 C10 C11 178.84(16) . . . . ?
C9 C10 C11 O1 0.5(2) . . . . ?
C9 C10 C11 C13 179.0(2) . . . . ?
C8 O1 C11 C10 -0.5(2) . . . . ?
C8 O1 C11 C13 -179.26(17) . . . . ?
C10 C11 C13 C14 26.4(4) . . . . ?
O1 C11 C13 C14 -155.21(18) . . . . ?
C10 C11 C13 C18 -152.7(2) . . . . ?
O1 C11 C13 C18 25.7(3) . . . . ?
C18 C13 C14 C15 1.3(3) . . . . ?
C11 C13 C14 C15 -177.83(19) . . . . ?
C13 C14 C15 C16 -0.1(4) . . . . ?
C14 C15 C16 C17 -0.8(3) . . . . ?
C14 C15 C16 C19 178.3(2) . . . . ?
C15 C16 C17 C18 0.5(3) . . . . ?
C19 C16 C17 C18 -178.6(2) . . . . ?
C16 C17 C18 C13 0.7(3) . . . . ?
C14 C13 C18 C17 -1.6(3) . . . . ?
C11 C13 C18 C17 177.55(19) . . . . ?

loop_
_cod_related_entry_id
_cod_related_entry_database
_cod_related_entry_code
1 ChemSpider 30658667
